data_7241590
loop_
_publ_author_name
'Craddock, Drew E.'
'Parks, McKenzie J.'
'Taylor, Lauren A.'
'Wagner, Benjamin L.'
'Ruf, Michael'
'Wheeler, Kraig A.'

_publ_section_title
;
 Increasing the structural boundary of quasiracemate formation:
 4-substituted naphthylamides
;
_journal_issue 1
_journal_name_full CrystEngComm
_journal_page_first 210
_journal_page_last 215
_journal_paper_doi 10.1039/D0CE01331E
_journal_volume 23
_journal_year 2021
_chemical_formula_moiety 'C19 H16 N2 O3'
_chemical_formula_sum 'C19 H16 N2 O3'
_chemical_formula_weight 320.34
_space_group_crystal_system monoclinic
_space_group_IT_number 14
_space_group_name_Hall '-P 2yn'
_space_group_name_H-M_alt 'P 1 21/n 1'
_atom_sites_solution_hydrogens mixed
_atom_sites_solution_primary direct
_audit_creation_method SHELXL-2018/3
_audit_update_record
;
2020-08-28 deposited with the CCDC.	2020-11-17 downloaded from the CCDC.
;
_cell_angle_alpha 90
_cell_angle_beta 93.071(3)
_cell_angle_gamma 90
_cell_formula_units_Z 4
_cell_length_a 5.2267(2)
_cell_length_b 28.5292(12)
_cell_length_c 10.3735(5)
_cell_measurement_reflns_used 3345
_cell_measurement_temperature 100(2)
_cell_measurement_theta_max 68.69
_cell_measurement_theta_min 4.54
_cell_volume 1544.61(12)
_computing_cell_refinement 'SAINT V8.38A (Bruker, 2017)'
_computing_data_collection 'APEX3 v2018.7-2 (Bruker, 2018)'
_computing_data_reduction 'SAINT V8.38A (Bruker, 2017)'
_computing_molecular_graphics 'XSEED (Barbour, 2001)'
_computing_publication_material 'XSEED (Barbour, 2001)'
_computing_structure_refinement 'SHELXL-2018/3 (Sheldrick, 2015)'
_computing_structure_solution 'SHELXT-2018/2 (Sheldrick, 2015)'
_diffrn_ambient_temperature 100(2)
_diffrn_detector 'Bruker Photon II CPAD'
_diffrn_detector_area_resol_mean 7.9
_diffrn_detector_type 'CPAD Area Detector'
_diffrn_measured_fraction_theta_full 0.995
_diffrn_measured_fraction_theta_max 0.992
_diffrn_measurement_device 'Kappa Four-Circle Diffractometer'
_diffrn_measurement_device_type 'Bruker D8 Venture'
_diffrn_measurement_method '\f and \w scans'
_diffrn_radiation_monochromator 'Double Bounce Multilayer Mirrors'
_diffrn_radiation_type CuK\a
_diffrn_radiation_wavelength 1.54178
_diffrn_reflns_av_R_equivalents 0.0536
_diffrn_reflns_av_unetI/netI 0.0439
_diffrn_reflns_Laue_measured_fraction_full 0.995
_diffrn_reflns_Laue_measured_fraction_max 0.992
_diffrn_reflns_limit_h_max 6
_diffrn_reflns_limit_h_min -6
_diffrn_reflns_limit_k_max 34
_diffrn_reflns_limit_k_min -34
_diffrn_reflns_limit_l_max 12
_diffrn_reflns_limit_l_min -9
_diffrn_reflns_number 10940
_diffrn_reflns_point_group_measured_fraction_full 0.995
_diffrn_reflns_point_group_measured_fraction_max 0.992
_diffrn_reflns_theta_full 67.679
_diffrn_reflns_theta_max 68.309
_diffrn_reflns_theta_min 3.098
_diffrn_source 'Microsource IuS Incoatec 3.0'
_exptl_absorpt_coefficient_mu 0.771
_exptl_absorpt_correction_type multi-scan
_exptl_crystal_colour colourless
_exptl_crystal_density_diffrn 1.378
_exptl_crystal_description block
_exptl_crystal_F_000 672
_exptl_crystal_recrystallization_method 'Re-crystallisation from solvent: MeOH'
_exptl_crystal_size_max 0.220
_exptl_crystal_size_mid 0.150
_exptl_crystal_size_min 0.090
_refine_diff_density_max 0.364
_refine_diff_density_min -0.201
_refine_diff_density_rms 0.049
_refine_ls_extinction_method none
_refine_ls_goodness_of_fit_ref 1.045
_refine_ls_hydrogen_treatment mixed
_refine_ls_matrix_type full
_refine_ls_number_parameters 221
_refine_ls_number_reflns 2815
_refine_ls_number_restraints 0
_refine_ls_restrained_S_all 1.045
_refine_ls_R_factor_all 0.0667
_refine_ls_R_factor_gt 0.0510
_refine_ls_shift/su_max 0.000
_refine_ls_shift/su_mean 0.000
_refine_ls_structure_factor_coef Fsqd
_refine_ls_weighting_details 'w=1/[\s^2^(Fo^2^)+(0.0498P)^2^+1.1773P] where P=(Fo^2^+2Fc^2^)/3'
_refine_ls_weighting_scheme calc
_refine_ls_wR_factor_gt 0.1176
_refine_ls_wR_factor_ref 0.1254
_reflns_Friedel_coverage 0.000
_reflns_number_gt 2242
_reflns_number_total 2815
_reflns_threshold_expression 'I > 2\s(I)'
_cod_data_source_file d0ce01331e2.cif
_cod_data_source_block wheeler110
_cod_depositor_comments 'Adding full bibliography for 7241590--7241596.cif.'
_cod_original_sg_symbol_H-M 'P 21/n'
_cod_database_code 7241590
_shelx_shelxl_version_number 2018/3
_shelx_space_group_comment
;
The symmetry employed for this shelxl refinement is uniquely defined
by the following loop, which should always be used as a source of
symmetry information in preference to the above space-group names.
They are only intended as comments.
;
_shelx_estimated_absorpt_t_min 0.849
_shelx_estimated_absorpt_t_max 0.934

loop_
_space_group_symop_operation_xyz
'x, y, z'
'-x+1/2, y+1/2, -z+1/2'
'-x, -y, -z'
'x-1/2, -y-1/2, z-1/2'

loop_
_atom_site_label
_atom_site_type_symbol
_atom_site_fract_x
_atom_site_fract_y
_atom_site_fract_z
_atom_site_U_iso_or_equiv
_atom_site_adp_type
_atom_site_occupancy
_atom_site_site_symmetry_order
_atom_site_calc_flag
_atom_site_refinement_flags_posn
_atom_site_refinement_flags_adp
_atom_site_refinement_flags_occupancy
_atom_site_disorder_assembly
_atom_site_disorder_group
O1 O 0.7948(3) 0.69000(5) 0.36593(15) 0.0244(4) Uani 1 1 d . . . . .
O2 O 0.5623(3) 0.50352(6) 0.76862(17) 0.0366(4) Uani 1 1 d . . . . .
O3 O 0.2150(3) 0.48834(6) 0.65416(18) 0.0381(5) Uani 1 1 d . . . . .
N1 N 0.3662(4) 0.69881(6) 0.32842(17) 0.0200(4) Uani 1 1 d . . . . .
H1 H 0.221(5) 0.6883(9) 0.345(2) 0.024 Uiso 1 1 d . U . . .
N2 N 0.4068(4) 0.51211(7) 0.67948(19) 0.0258(4) Uani 1 1 d . . . . .
C1 C 0.5742(4) 0.67611(7) 0.3776(2) 0.0190(4) Uani 1 1 d . . . . .
C2 C 0.5244(4) 0.63210(7) 0.4521(2) 0.0197(5) Uani 1 1 d . . . . .
C3 C 0.6976(4) 0.62083(8) 0.5549(2) 0.0224(5) Uani 1 1 d . . . . .
H3 H 0.841817 0.640427 0.573506 0.027 Uiso 1 1 calc R U . . .
C4 C 0.6614(4) 0.58147(8) 0.6297(2) 0.0236(5) Uani 1 1 d . . . . .
H4 H 0.777749 0.573846 0.700076 0.028 Uiso 1 1 calc R U . . .
C5 C 0.4503(4) 0.55355(7) 0.5988(2) 0.0216(5) Uani 1 1 d . . . . .
C6 C 0.2780(4) 0.56317(8) 0.4967(2) 0.0232(5) Uani 1 1 d . . . . .
H6 H 0.136625 0.542997 0.477172 0.028 Uiso 1 1 calc R U . . .
C7 C 0.3159(4) 0.60283(8) 0.4233(2) 0.0222(5) Uani 1 1 d . . . . .
H7 H 0.198920 0.610133 0.352952 0.027 Uiso 1 1 calc R U . . .
C8 C 0.3827(4) 0.74265(7) 0.2562(2) 0.0207(5) Uani 1 1 d . . . . .
H8 H 0.548641 0.742858 0.212456 0.025 Uiso 1 1 calc R U . . .
C9 C 0.1643(4) 0.74419(8) 0.1523(2) 0.0226(5) Uani 1 1 d . . . . .
H9A H 0.173990 0.716608 0.096492 0.034 Uiso 1 1 calc R U . . .
H9B H 0.178937 0.772677 0.100481 0.034 Uiso 1 1 calc R U . . .
H9C H -0.000239 0.744258 0.193440 0.034 Uiso 1 1 calc R U . . .
C10 C 0.3759(4) 0.78537(8) 0.3434(2) 0.0214(5) Uani 1 1 d . . . . .
C11 C 0.5471(4) 0.82105(8) 0.3335(2) 0.0222(5) Uani 1 1 d . . . . .
H11 H 0.676104 0.818464 0.272742 0.027 Uiso 1 1 calc R U . . .
C12 C 0.5387(4) 0.86230(8) 0.4117(2) 0.0217(5) Uani 1 1 d . . . . .
C13 C 0.7145(4) 0.89925(8) 0.4019(2) 0.0265(5) Uani 1 1 d . . . . .
H13 H 0.841928 0.897642 0.340100 0.032 Uiso 1 1 calc R U . . .
C14 C 0.7032(5) 0.93740(8) 0.4806(2) 0.0298(5) Uani 1 1 d . . . . .
H14 H 0.823204 0.962151 0.473468 0.036 Uiso 1 1 calc R U . . .
C15 C 0.5142(5) 0.94037(8) 0.5727(2) 0.0291(5) Uani 1 1 d . . . . .
H15 H 0.507938 0.967154 0.626846 0.035 Uiso 1 1 calc R U . . .
C16 C 0.3413(4) 0.90530(8) 0.5844(2) 0.0276(5) Uani 1 1 d . . . . .
H16 H 0.215706 0.907605 0.647010 0.033 Uiso 1 1 calc R U . . .
C17 C 0.3476(4) 0.86491(8) 0.5030(2) 0.0232(5) Uani 1 1 d . . . . .
C18 C 0.1697(4) 0.82816(8) 0.5120(2) 0.0240(5) Uani 1 1 d . . . . .
H18 H 0.040458 0.830173 0.572796 0.029 Uiso 1 1 calc R U . . .
C19 C 0.1809(4) 0.78943(8) 0.4339(2) 0.0228(5) Uani 1 1 d . . . . .
H19 H 0.057795 0.765147 0.440140 0.027 Uiso 1 1 calc R U . . .

loop_
_atom_site_aniso_label
_atom_site_aniso_U_11
_atom_site_aniso_U_22
_atom_site_aniso_U_33
_atom_site_aniso_U_23
_atom_site_aniso_U_13
_atom_site_aniso_U_12
O1 0.0168(7) 0.0269(9) 0.0293(8) 0.0014(7) -0.0002(6) -0.0036(6)
O2 0.0358(10) 0.0379(10) 0.0354(10) 0.0140(8) -0.0052(8) 0.0025(8)
O3 0.0371(10) 0.0369(10) 0.0398(10) 0.0091(8) -0.0015(8) -0.0145(8)
N1 0.0170(9) 0.0193(9) 0.0236(10) 0.0005(7) 0.0021(7) -0.0022(7)
N2 0.0261(10) 0.0252(10) 0.0266(10) 0.0016(8) 0.0058(8) 0.0025(8)
C1 0.0187(10) 0.0200(11) 0.0183(10) -0.0048(8) -0.0003(8) 0.0008(8)
C2 0.0193(10) 0.0198(11) 0.0202(11) -0.0020(8) 0.0031(8) 0.0013(8)
C3 0.0182(10) 0.0230(11) 0.0257(11) -0.0025(9) 0.0001(9) -0.0006(9)
C4 0.0215(11) 0.0265(12) 0.0227(11) 0.0016(9) -0.0005(9) 0.0038(9)
C5 0.0225(11) 0.0190(11) 0.0237(11) 0.0011(9) 0.0046(9) 0.0036(9)
C6 0.0194(10) 0.0220(11) 0.0282(12) -0.0018(9) 0.0007(9) -0.0019(9)
C7 0.0179(10) 0.0233(11) 0.0252(11) -0.0005(9) -0.0019(9) 0.0012(9)
C8 0.0188(10) 0.0206(11) 0.0227(11) 0.0023(9) 0.0006(9) -0.0014(8)
C9 0.0215(11) 0.0234(12) 0.0224(11) 0.0003(9) -0.0027(9) -0.0014(9)
C10 0.0212(10) 0.0218(11) 0.0205(11) 0.0024(9) -0.0051(9) 0.0007(9)
C11 0.0197(10) 0.0250(12) 0.0219(11) 0.0031(9) 0.0000(8) 0.0018(9)
C12 0.0174(10) 0.0248(12) 0.0225(11) 0.0052(9) -0.0035(8) 0.0021(9)
C13 0.0220(11) 0.0286(13) 0.0286(12) 0.0052(10) -0.0009(9) -0.0004(10)
C14 0.0285(12) 0.0242(12) 0.0363(14) -0.0003(10) -0.0026(10) -0.0022(10)
C15 0.0298(12) 0.0242(12) 0.0328(13) -0.0061(10) -0.0028(10) 0.0036(10)
C16 0.0255(11) 0.0259(12) 0.0311(13) -0.0037(10) -0.0017(10) 0.0042(10)
C17 0.0180(10) 0.0258(12) 0.0255(11) 0.0039(9) -0.0015(9) 0.0037(9)
C18 0.0182(10) 0.0284(12) 0.0257(12) 0.0022(9) 0.0029(9) 0.0011(9)
C19 0.0196(10) 0.0253(12) 0.0235(11) 0.0018(9) 0.0001(9) -0.0011(9)

loop_
_atom_type_symbol
_atom_type_description
_atom_type_scat_dispersion_real
_atom_type_scat_dispersion_imag
_atom_type_scat_source
C C 0.0181 0.0091 'International Tables Vol C Tables 4.2.6.8 and 6.1.1.4'
H H 0.0000 0.0000 'International Tables Vol C Tables 4.2.6.8 and 6.1.1.4'
N N 0.0311 0.0180 'International Tables Vol C Tables 4.2.6.8 and 6.1.1.4'
O O 0.0492 0.0322 'International Tables Vol C Tables 4.2.6.8 and 6.1.1.4'

loop_
_geom_angle_atom_site_label_1
_geom_angle_atom_site_label_2
_geom_angle_atom_site_label_3
_geom_angle
_geom_angle_site_symmetry_1
_geom_angle_site_symmetry_3
_geom_angle_publ_flag
C1 N1 C8 122.56(18) . . ?
C1 N1 H1 118.3(17) . . ?
C8 N1 H1 119.0(17) . . ?
O2 N2 O3 123.6(2) . . ?
O2 N2 C5 118.28(19) . . ?
O3 N2 C5 118.12(19) . . ?
O1 C1 N1 123.4(2) . . ?
O1 C1 C2 120.52(19) . . ?
N1 C1 C2 116.02(18) . . ?
C7 C2 C3 119.5(2) . . ?
C7 C2 C1 123.04(19) . . ?
C3 C2 C1 117.43(19) . . ?
C4 C3 C2 120.8(2) . . ?
C4 C3 H3 119.6 . . ?
C2 C3 H3 119.6 . . ?
C3 C4 C5 117.9(2) . . ?
C3 C4 H4 121.0 . . ?
C5 C4 H4 121.0 . . ?
C6 C5 C4 122.8(2) . . ?
C6 C5 N2 118.8(2) . . ?
C4 C5 N2 118.4(2) . . ?
C5 C6 C7 118.6(2) . . ?
C5 C6 H6 120.7 . . ?
C7 C6 H6 120.7 . . ?
C6 C7 C2 120.4(2) . . ?
C6 C7 H7 119.8 . . ?
C2 C7 H7 119.8 . . ?
N1 C8 C10 112.13(17) . . ?
N1 C8 C9 108.86(17) . . ?
C10 C8 C9 110.89(17) . . ?
N1 C8 H8 108.3 . . ?
C10 C8 H8 108.3 . . ?
C9 C8 H8 108.3 . . ?
C8 C9 H9A 109.5 . . ?
C8 C9 H9B 109.5 . . ?
H9A C9 H9B 109.5 . . ?
C8 C9 H9C 109.5 . . ?
H9A C9 H9C 109.5 . . ?
H9B C9 H9C 109.5 . . ?
C11 C10 C19 118.9(2) . . ?
C11 C10 C8 121.2(2) . . ?
C19 C10 C8 119.81(19) . . ?
C10 C11 C12 122.1(2) . . ?
C10 C11 H11 119.0 . . ?
C12 C11 H11 119.0 . . ?
C13 C12 C17 119.8(2) . . ?
C13 C12 C11 122.4(2) . . ?
C17 C12 C11 117.8(2) . . ?
C14 C13 C12 120.4(2) . . ?
C14 C13 H13 119.8 . . ?
C12 C13 H13 119.8 . . ?
C13 C14 C15 120.5(2) . . ?
C13 C14 H14 119.8 . . ?
C15 C14 H14 119.8 . . ?
C16 C15 C14 120.6(2) . . ?
C16 C15 H15 119.7 . . ?
C14 C15 H15 119.7 . . ?
C15 C16 C17 120.3(2) . . ?
C15 C16 H16 119.9 . . ?
C17 C16 H16 119.9 . . ?
C18 C17 C12 119.8(2) . . ?
C18 C17 C16 121.6(2) . . ?
C12 C17 C16 118.5(2) . . ?
C19 C18 C17 120.7(2) . . ?
C19 C18 H18 119.6 . . ?
C17 C18 H18 119.6 . . ?
C18 C19 C10 120.5(2) . . ?
C18 C19 H19 119.7 . . ?
C10 C19 H19 119.7 . . ?

loop_
_geom_bond_atom_site_label_1
_geom_bond_atom_site_label_2
_geom_bond_distance
_geom_bond_site_symmetry_2
_geom_bond_publ_flag
O1 C1 1.231(3) . ?
O2 N2 1.223(3) . ?
O3 N2 1.227(3) . ?
N1 C1 1.342(3) . ?
N1 C8 1.463(3) . ?
N1 H1 0.84(3) . ?
N2 C5 1.473(3) . ?
C1 C2 1.505(3) . ?
C2 C7 1.393(3) . ?
C2 C3 1.398(3) . ?
C3 C4 1.384(3) . ?
C3 H3 0.9500 . ?
C4 C5 1.384(3) . ?
C4 H4 0.9500 . ?
C5 C6 1.381(3) . ?
C6 C7 1.383(3) . ?
C6 H6 0.9500 . ?
C7 H7 0.9500 . ?
C8 C10 1.519(3) . ?
C8 C9 1.528(3) . ?
C8 H8 1.0000 . ?
C9 H9A 0.9800 . ?
C9 H9B 0.9800 . ?
C9 H9C 0.9800 . ?
C10 C11 1.363(3) . ?
C10 C19 1.427(3) . ?
C11 C12 1.432(3) . ?
C11 H11 0.9500 . ?
C12 C13 1.405(3) . ?
C12 C17 1.415(3) . ?
C13 C14 1.364(3) . ?
C13 H13 0.9500 . ?
C14 C15 1.413(4) . ?
C14 H14 0.9500 . ?
C15 C16 1.358(3) . ?
C15 H15 0.9500 . ?
C16 C17 1.430(3) . ?
C16 H16 0.9500 . ?
C17 C18 1.408(3) . ?
C18 C19 1.373(3) . ?
C18 H18 0.9500 . ?
C19 H19 0.9500 . ?

loop_
_geom_hbond_atom_site_label_D
_geom_hbond_atom_site_label_H
_geom_hbond_atom_site_label_A
_geom_hbond_distance_DH
_geom_hbond_distance_HA
_geom_hbond_distance_DA
_geom_hbond_angle_DHA
_geom_hbond_site_symmetry_A
_geom_hbond_publ_flag
N1 H1 O1 0.84(3) 2.25(3) 3.043(2) 157(2) 1_455 yes
